data_4122272
loop_
_publ_author_name
'Bailey, T. Spencer'
'Zakharov, Lev N.'
'Pluth, Michael D.'

_publ_section_title
;
 Understanding hydrogen sulfide storage: probing conditions for sulfide
 release from hydrodisulfides.
;
_journal_issue 30
_journal_name_full 'Journal of the American Chemical Society'
_journal_page_first 10573
_journal_page_last 10576
_journal_paper_doi 10.1021/ja505371z
_journal_volume 136
_journal_year 2014
_chemical_formula_sum 'C19 H16 S2'
_chemical_formula_weight 308.44
_chemical_name_systematic
; 
 ? 
;
_space_group_IT_number 19
_symmetry_cell_setting orthorhombic
_symmetry_space_group_name_Hall 'P 2ac 2ab'
_symmetry_space_group_name_H-M 'P 21 21 21'
_atom_sites_solution_hydrogens difmap
_atom_sites_solution_primary direct
_atom_sites_solution_secondary difmap
_audit_creation_method SHELXTL
_cell_angle_alpha 90.00
_cell_angle_beta 90.00
_cell_angle_gamma 90.00
_cell_formula_units_Z 4
_cell_length_a 7.5037(16)
_cell_length_b 7.5470(16)
_cell_length_c 27.474(6)
_cell_measurement_reflns_used 3137
_cell_measurement_temperature 150(2)
_cell_measurement_theta_max 27.75
_cell_measurement_theta_min 2.80
_cell_volume 1555.9(6)
_computing_cell_refinement 'Bruker SAINT'
_computing_data_collection 'Bruker APEX2'
_computing_data_reduction 'Bruker SAINT'
_computing_molecular_graphics 'Bruker SHELXTL'
_computing_publication_material 'Bruker SHELXTL'
_computing_structure_refinement 'SHELXL-97 (Sheldrick, 2008)'
_computing_structure_solution 'SHELXS-97 (Sheldrick, 2008)'
_diffrn_ambient_temperature 150(2)
_diffrn_measured_fraction_theta_full 0.996
_diffrn_measured_fraction_theta_max 0.996
_diffrn_measurement_device_type 'Bruker APEX-II CCD'
_diffrn_measurement_method '\f and \w scans'
_diffrn_radiation_monochromator graphite
_diffrn_radiation_source 'fine-focus sealed tube'
_diffrn_radiation_type MoK\a
_diffrn_radiation_wavelength 0.71073
_diffrn_reflns_av_R_equivalents 0.0359
_diffrn_reflns_av_sigmaI/netI 0.0447
_diffrn_reflns_limit_h_max 9
_diffrn_reflns_limit_h_min -8
_diffrn_reflns_limit_k_max 9
_diffrn_reflns_limit_k_min -9
_diffrn_reflns_limit_l_max 34
_diffrn_reflns_limit_l_min -26
_diffrn_reflns_number 8185
_diffrn_reflns_theta_full 26.36
_diffrn_reflns_theta_max 26.36
_diffrn_reflns_theta_min 2.80
_exptl_absorpt_coefficient_mu 0.332
_exptl_absorpt_correction_T_max 0.9868
_exptl_absorpt_correction_T_min 0.9396
_exptl_absorpt_correction_type multi-scan
_exptl_absorpt_process_details SADABS
_exptl_crystal_colour colorless
_exptl_crystal_density_diffrn 1.317
_exptl_crystal_density_method 'not measured'
_exptl_crystal_description cut-block
_exptl_crystal_F_000 648
_exptl_crystal_size_max 0.19
_exptl_crystal_size_mid 0.13
_exptl_crystal_size_min 0.04
_refine_diff_density_max 0.330
_refine_diff_density_min -0.258
_refine_diff_density_rms 0.058
_refine_ls_abs_structure_details 'Flack H D (1983), Acta Cryst. A39, 876-881'
_refine_ls_abs_structure_Flack 0.14(10)
_refine_ls_extinction_method none
_refine_ls_goodness_of_fit_ref 1.025
_refine_ls_hydrogen_treatment refall
_refine_ls_matrix_type full
_refine_ls_number_parameters 259
_refine_ls_number_reflns 3154
_refine_ls_number_restraints 56
_refine_ls_restrained_S_all 1.016
_refine_ls_R_factor_all 0.0521
_refine_ls_R_factor_gt 0.0446
_refine_ls_shift/su_max 0.000
_refine_ls_shift/su_mean 0.000
_refine_ls_structure_factor_coef Fsqd
_refine_ls_weighting_details 'calc w=1/[\s^2^(Fo^2^)+(0.0798P)^2^+0.0835P] where P=(Fo^2^+2Fc^2^)/3'
_refine_ls_weighting_scheme calc
_refine_ls_wR_factor_gt 0.1138
_refine_ls_wR_factor_ref 0.1179
_reflns_number_gt 2834
_reflns_number_total 3154
_reflns_threshold_expression >2sigma(I)
_cod_data_source_file ja505371z_si_002.cif
_cod_data_source_block mo_mplu10_0m_a
_cod_depositor_comments
;
The following automatic conversions were performed:

'_symmetry_cell_setting' value 'Orthorhombic' changed to
'orthorhombic' according to
/usr/data/users/saulius/crontab/automatic-downloads/rss-feeds/ACS/lib/dictionaries/cif_core.dic
dictionary named 'cif_core.dic' version 2.4.2 from 2011-04-26.

Automatic conversion script
Id: cif_fix_values 2281 2013-09-26 08:29:07Z andrius 

 Adding full bibliography for 4122272.cif.
;
_cod_original_sg_symbol_H-M P2(1)2(1)2(1)
_cod_database_code 4122272

loop_
_symmetry_equiv_pos_as_xyz
'x, y, z'
'-x+1/2, -y, z+1/2'
'-x, y+1/2, -z+1/2'
'x+1/2, -y+1/2, -z'

loop_
_atom_site_label
_atom_site_type_symbol
_atom_site_fract_x
_atom_site_fract_y
_atom_site_fract_z
_atom_site_U_iso_or_equiv
_atom_site_adp_type
_atom_site_occupancy
_atom_site_symmetry_multiplicity
_atom_site_calc_flag
_atom_site_refinement_flags
S1 S 0.11130(10) 0.81721(9) 0.05942(2) 0.02460(18) Uani 1 1 d U
S2 S -0.11212(12) 0.70930(11) 0.08957(3) 0.0369(2) Uani 1 1 d DU
C1 C 0.2322(4) 0.9372(4) 0.10943(9) 0.0181(5) Uani 1 1 d U
C2 C 0.3432(3) 0.8109(4) 0.14130(9) 0.0181(5) Uani 1 1 d U
C3 C 0.2833(5) 0.6425(4) 0.15439(11) 0.0301(7) Uani 1 1 d U
C4 C 0.3741(6) 0.5431(5) 0.18812(11) 0.0389(8) Uani 1 1 d U
C5 C 0.5299(5) 0.6061(5) 0.20894(11) 0.0380(8) Uani 1 1 d U
C6 C 0.5938(4) 0.7693(5) 0.19559(11) 0.0361(8) Uani 1 1 d U
C7 C 0.5022(4) 0.8724(5) 0.16208(10) 0.0284(7) Uani 1 1 d U
C8 C 0.3591(4) 1.0570(4) 0.07984(9) 0.0199(6) Uani 1 1 d U
C9 C 0.4748(4) 0.9793(4) 0.04652(10) 0.0235(6) Uani 1 1 d U
C10 C 0.5943(4) 1.0810(4) 0.02018(10) 0.0276(6) Uani 1 1 d U
C11 C 0.5999(5) 1.2630(4) 0.02668(10) 0.0297(6) Uani 1 1 d U
C12 C 0.4858(4) 1.3428(4) 0.05952(11) 0.0269(6) Uani 1 1 d U
C13 C 0.3647(4) 1.2397(4) 0.08585(10) 0.0223(6) Uani 1 1 d U
C14 C 0.0982(4) 1.0400(3) 0.14020(9) 0.0181(5) Uani 1 1 d U
C15 C 0.0970(4) 1.0260(4) 0.19034(10) 0.0233(6) Uani 1 1 d U
C16 C -0.0262(5) 1.1198(5) 0.21843(11) 0.0322(7) Uani 1 1 d U
C17 C -0.1495(4) 1.2277(4) 0.19578(12) 0.0330(7) Uani 1 1 d U
C18 C -0.1492(4) 1.2436(4) 0.14579(12) 0.0302(7) Uani 1 1 d U
C19 C -0.0262(4) 1.1510(4) 0.11813(10) 0.0251(6) Uani 1 1 d U
H1S H -0.110(11) 0.694(10) 0.1322(8) 0.024(19) Uiso 0.40 1 d PD
H2S H -0.218(5) 0.830(5) 0.0917(17) 0.021(12) Uiso 0.60 1 d PD
H3 H 0.179(4) 0.610(4) 0.1405(11) 0.017(8) Uiso 1 1 d .
H4 H 0.343(5) 0.439(5) 0.1951(13) 0.036(10) Uiso 1 1 d .
H5 H 0.591(5) 0.529(5) 0.2333(12) 0.041(10) Uiso 1 1 d .
H6 H 0.702(5) 0.813(5) 0.2113(12) 0.036(9) Uiso 1 1 d .
H7 H 0.549(5) 0.979(5) 0.1513(13) 0.040(10) Uiso 1 1 d .
H9 H 0.473(5) 0.864(6) 0.0414(13) 0.044(10) Uiso 1 1 d .
H10 H 0.666(5) 1.020(4) -0.0039(12) 0.036(9) Uiso 1 1 d .
H11 H 0.688(5) 1.327(5) 0.0098(11) 0.029(8) Uiso 1 1 d .
H12 H 0.482(6) 1.455(6) 0.0646(14) 0.052(12) Uiso 1 1 d .
H13 H 0.286(4) 1.294(4) 0.1085(10) 0.016(7) Uiso 1 1 d .
H15 H 0.172(4) 0.959(4) 0.2048(10) 0.014(7) Uiso 1 1 d .
H16 H -0.015(4) 1.107(4) 0.2562(11) 0.024(8) Uiso 1 1 d .
H17 H -0.226(6) 1.280(5) 0.2133(14) 0.049(11) Uiso 1 1 d .
H18 H -0.231(6) 1.312(6) 0.1318(15) 0.062(13) Uiso 1 1 d .
H19 H -0.025(4) 1.167(4) 0.0831(10) 0.018(7) Uiso 1 1 d .

loop_
_atom_site_aniso_label
_atom_site_aniso_U_11
_atom_site_aniso_U_22
_atom_site_aniso_U_33
_atom_site_aniso_U_23
_atom_site_aniso_U_13
_atom_site_aniso_U_12
S1 0.0257(4) 0.0264(3) 0.0216(3) -0.0032(3) -0.0024(3) -0.0031(3)
S2 0.0268(4) 0.0335(4) 0.0506(5) -0.0005(3) 0.0008(4) -0.0092(4)
C1 0.0202(14) 0.0171(13) 0.0170(12) -0.0004(10) -0.0006(10) -0.0004(11)
C2 0.0180(13) 0.0184(12) 0.0179(12) 0.0001(10) 0.0040(9) 0.0063(12)
C3 0.040(2) 0.0235(16) 0.0272(15) -0.0027(12) -0.0040(13) 0.0022(15)
C4 0.064(2) 0.0231(16) 0.0292(16) 0.0027(12) -0.0015(17) 0.0073(19)
C5 0.048(2) 0.0405(19) 0.0255(15) 0.0031(14) -0.0028(14) 0.0246(17)
C6 0.0240(16) 0.054(2) 0.0303(15) 0.0033(14) -0.0005(13) 0.0149(16)
C7 0.0199(16) 0.0378(18) 0.0277(15) 0.0046(12) 0.0009(12) 0.0036(14)
C8 0.0189(14) 0.0244(13) 0.0163(12) 0.0043(10) -0.0025(10) -0.0016(12)
C9 0.0277(16) 0.0176(14) 0.0253(14) -0.0009(10) 0.0014(12) 0.0013(13)
C10 0.0284(16) 0.0310(15) 0.0235(14) -0.0002(12) 0.0068(13) -0.0022(15)
C11 0.0290(16) 0.0347(16) 0.0253(14) 0.0072(12) 0.0024(13) -0.0080(15)
C12 0.0303(17) 0.0216(15) 0.0287(14) 0.0047(12) -0.0045(12) -0.0043(14)
C13 0.0206(15) 0.0238(13) 0.0225(14) 0.0015(11) -0.0022(11) -0.0001(12)
C14 0.0142(13) 0.0146(12) 0.0255(12) 0.0005(9) 0.0020(11) -0.0030(12)
C15 0.0196(14) 0.0245(14) 0.0257(13) -0.0020(11) -0.0029(12) 0.0046(13)
C16 0.0308(17) 0.0404(18) 0.0253(15) -0.0068(13) 0.0013(12) 0.0056(15)
C17 0.0232(16) 0.0352(18) 0.0406(17) -0.0139(14) 0.0043(13) 0.0119(14)
C18 0.0200(16) 0.0265(15) 0.0443(17) -0.0010(13) -0.0015(13) 0.0071(14)
C19 0.0231(15) 0.0273(15) 0.0250(14) 0.0035(12) -0.0033(11) 0.0068(13)

loop_
_atom_type_symbol
_atom_type_description
_atom_type_scat_dispersion_real
_atom_type_scat_dispersion_imag
_atom_type_scat_source
C C 0.0033 0.0016 'International Tables Vol C Tables 4.2.6.8 and 6.1.1.4'
H H 0.0000 0.0000 'International Tables Vol C Tables 4.2.6.8 and 6.1.1.4'
S S 0.1246 0.1234 'International Tables Vol C Tables 4.2.6.8 and 6.1.1.4'

loop_
_geom_angle_atom_site_label_1
_geom_angle_atom_site_label_2
_geom_angle_atom_site_label_3
_geom_angle
C1 S1 S2 107.00(9)
C14 C1 C2 110.9(2)
C14 C1 C8 113.6(2)
C2 C1 C8 109.2(2)
C14 C1 S1 109.39(19)
C2 C1 S1 112.28(18)
C8 C1 S1 101.25(16)
C3 C2 C7 118.1(3)
C3 C2 C1 122.4(3)
C7 C2 C1 119.2(3)
C4 C3 C2 120.8(3)
C3 C4 C5 120.7(3)
C6 C5 C4 119.5(3)
C5 C6 C7 120.5(3)
C6 C7 C2 120.4(3)
C13 C8 C9 118.5(3)
C13 C8 C1 122.5(2)
C9 C8 C1 118.9(2)
C10 C9 C8 120.9(3)
C9 C10 C11 120.1(3)
C12 C11 C10 119.8(3)
C11 C12 C13 119.9(3)
C8 C13 C12 120.7(3)
C15 C14 C19 118.4(3)
C15 C14 C1 121.2(3)
C19 C14 C1 120.4(2)
C14 C15 C16 121.1(3)
C17 C16 C15 119.6(3)
C18 C17 C16 119.9(3)
C17 C18 C19 120.3(3)
C18 C19 C14 120.7(3)

loop_
_geom_bond_atom_site_label_1
_geom_bond_atom_site_label_2
_geom_bond_distance
S1 C1 1.879(3)
S1 S2 2.0396(12)
C1 C14 1.526(4)
C1 C2 1.539(4)
C1 C8 1.544(4)
C2 C3 1.396(4)
C2 C7 1.402(4)
C3 C4 1.373(5)
C4 C5 1.386(6)
C5 C6 1.371(5)
C6 C7 1.388(4)
C8 C13 1.389(4)
C8 C9 1.391(4)
C9 C10 1.385(4)
C10 C11 1.386(4)
C11 C12 1.382(5)
C12 C13 1.398(4)
C14 C15 1.381(4)
C14 C19 1.393(4)
C15 C16 1.397(4)
C16 C17 1.381(5)
C17 C18 1.379(5)
C18 C19 1.385(4)

loop_
_geom_torsion_atom_site_label_1
_geom_torsion_atom_site_label_2
_geom_torsion_atom_site_label_3
_geom_torsion_atom_site_label_4
_geom_torsion
S2 S1 C1 C14 -42.91(18)
S2 S1 C1 C2 80.60(18)
S2 S1 C1 C8 -163.06(15)
C14 C1 C2 C3 84.0(3)
C8 C1 C2 C3 -150.2(2)
S1 C1 C2 C3 -38.7(3)
C14 C1 C2 C7 -89.5(3)
C8 C1 C2 C7 36.3(3)
S1 C1 C2 C7 147.8(2)
C7 C2 C3 C4 2.5(4)
C1 C2 C3 C4 -171.0(3)
C2 C3 C4 C5 -1.7(5)
C3 C4 C5 C6 -0.1(5)
C4 C5 C6 C7 1.0(5)
C5 C6 C7 C2 -0.2(5)
C3 C2 C7 C6 -1.6(4)
C1 C2 C7 C6 172.2(3)
C14 C1 C8 C13 7.9(4)
C2 C1 C8 C13 -116.4(3)
S1 C1 C8 C13 125.0(2)
C14 C1 C8 C9 -173.3(2)
C2 C1 C8 C9 62.4(3)
S1 C1 C8 C9 -56.2(3)
C13 C8 C9 C10 0.6(4)
C1 C8 C9 C10 -178.2(3)
C8 C9 C10 C11 -0.2(5)
C9 C10 C11 C12 0.0(5)
C10 C11 C12 C13 -0.4(5)
C9 C8 C13 C12 -0.9(4)
C1 C8 C13 C12 177.8(3)
C11 C12 C13 C8 0.8(4)
C2 C1 C14 C15 5.5(4)
C8 C1 C14 C15 -117.9(3)
S1 C1 C14 C15 129.8(2)
C2 C1 C14 C19 -174.6(3)
C8 C1 C14 C19 62.0(3)
S1 C1 C14 C19 -50.2(3)
C19 C14 C15 C16 0.3(4)
C1 C14 C15 C16 -179.8(3)
C14 C15 C16 C17 0.3(5)
C15 C16 C17 C18 -0.7(5)
C16 C17 C18 C19 0.4(5)
C17 C18 C19 C14 0.3(5)
C15 C14 C19 C18 -0.6(4)
C1 C14 C19 C18 179.5(3)
